data_1547478
loop_
_publ_author_name
'Hsieh, Chung-Hung'
'Ding, Shengda'
'Erdem, Ozlen F.'
'Crouthers, Danielle J.'
'Liu, Tianbiao'
'McCrory, Charles C. L.'
'Lubitz, Wolfgang'
'Popescu, Codrina V.'
'Reibenspies, Joseph H.'
'Hall, Michael B.'
'Darenbourg, Marcetta Y.'

_publ_section_title
;
 Redox active iron nitrosyl units in proton reduction electrocatalysis
;
_journal_name_full 'Nature Communications'
_journal_page_first 3684
_journal_paper_doi 10.1038/ncomms4684
_journal_volume 5
_journal_year 2014
_chemical_formula_sum 'C9 H18 Fe2 N5 O3 S2'
_chemical_formula_weight 420.10
_space_group_crystal_system orthorhombic
_space_group_IT_number 61
_space_group_name_Hall '-P 2ac 2ab'
_space_group_name_H-M_alt 'P b c a'
_symmetry_space_group_name_Hall '-P 2ac 2ab'
_symmetry_space_group_name_H-M 'P b c a'
_atom_sites_solution_hydrogens geom
_cell_angle_alpha 90
_cell_angle_beta 90
_cell_angle_gamma 90
_cell_formula_units_Z 8
_cell_length_a 14.240(7)
_cell_length_b 14.263(7)
_cell_length_c 14.821(7)
_cell_measurement_reflns_used 7783
_cell_measurement_temperature 110(2)
_cell_measurement_theta_max 28.39
_cell_measurement_theta_min 2.44
_cell_volume 3010(3)
_computing_cell_refinement 'APEXII (Bruker, 2012a)'
_computing_data_collection 'APEXII (Bruker, 2012a)'
_computing_data_reduction 'SAINT (Bruker, 2012b)'
_computing_molecular_graphics 'shelXLe (H\"ubschle 2011)'
_computing_publication_material 'Ciftab (Sheldrick, 2008)'
_computing_structure_refinement 'SHELXL-2013 (Sheldrick, 2013)'
_computing_structure_solution 'SHELXS (Sheldrick 2008)'
_diffrn_ambient_temperature 110(2)
_diffrn_measured_fraction_theta_full 0.999
_diffrn_measured_fraction_theta_max 1.000
_diffrn_measurement_method 'phi and omega scans'
_diffrn_radiation_type MoK\a
_diffrn_radiation_wavelength 0.71073
_diffrn_reflns_av_R_equivalents 0.0674
_diffrn_reflns_av_unetI/netI 0.0338
_diffrn_reflns_Laue_measured_fraction_full 0.999
_diffrn_reflns_Laue_measured_fraction_max 1.000
_diffrn_reflns_limit_h_max 18
_diffrn_reflns_limit_h_min -18
_diffrn_reflns_limit_k_max 18
_diffrn_reflns_limit_k_min -18
_diffrn_reflns_limit_l_max 19
_diffrn_reflns_limit_l_min -19
_diffrn_reflns_number 32153
_diffrn_reflns_point_group_measured_fraction_full 0.999
_diffrn_reflns_point_group_measured_fraction_max 1.000
_diffrn_reflns_theta_full 25.242
_diffrn_reflns_theta_max 27.498
_diffrn_reflns_theta_min 2.444
_exptl_absorpt_coefficient_mu 2.220
_exptl_absorpt_correction_T_max 0.7459
_exptl_absorpt_correction_T_min 0.6028
_exptl_absorpt_correction_type multi-scan
_exptl_absorpt_process_details
;
SADABS-2009/1 (Bruker,2009) was employed for absorption correction.
wR2(int) was   0.1108 before and   0.0733 after correction.
The ratio of minimum to maximum transmission factors was   0.8082.
Additional spherical absorption correction applied with mu*r =  0.2000.
The \l/2 correction factor of 0.0015 was applied.
;
_exptl_crystal_colour 'dark green '
_exptl_crystal_density_diffrn 1.854
_exptl_crystal_description 'plate     '
_exptl_crystal_F_000 1720
_exptl_crystal_size_max 0.200
_exptl_crystal_size_mid 0.200
_exptl_crystal_size_min 0.100
_refine_diff_density_max 0.734
_refine_diff_density_min -0.475
_refine_diff_density_rms 0.087
_refine_ls_extinction_coef .
_refine_ls_extinction_method none
_refine_ls_goodness_of_fit_ref 1.026
_refine_ls_hydrogen_treatment constr
_refine_ls_matrix_type full
_refine_ls_number_parameters 190
_refine_ls_number_reflns 3470
_refine_ls_number_restraints 0
_refine_ls_restrained_S_all 1.026
_refine_ls_R_factor_all 0.0405
_refine_ls_R_factor_gt 0.0295
_refine_ls_shift/su_max 0.009
_refine_ls_shift/su_mean 0.001
_refine_ls_structure_factor_coef Fsqd
_refine_ls_weighting_details
;
 w=1/[\s^2^(Fo^2^)+(0.0293P)^2^+3.0424P]
 where P=(Fo^2^+2Fc^2^)/3
;
_refine_ls_weighting_scheme calc
_refine_ls_wR_factor_gt 0.0671
_refine_ls_wR_factor_ref 0.0729
_reflns_Friedel_coverage 0.000
_reflns_Friedel_fraction_full .
_reflns_Friedel_fraction_max .
_reflns_number_gt 2853
_reflns_number_total 3470
_reflns_threshold_expression 'I > 2\s(I)'
_cod_data_source_file ncomms4684-s2.cif
_cod_data_source_block fefe
_cod_database_code 1547478
_shelx_space_group_comment
;
The symmetry employed for this shelxl refinement is uniquely defined
by the following loop, which should always be used as a source of
symmetry information in preference to the above space-group names.
They are only intended as comments.
;
_shelx_estimated_absorpt_t_min 0.665
_shelx_estimated_absorpt_t_max 0.808
_shelxl_version_number 2013-2

loop_
_space_group_symop_operation_xyz
'x, y, z'
'-x+1/2, -y, z+1/2'
'-x, y+1/2, -z+1/2'
'x+1/2, -y+1/2, -z'
'-x, -y, -z'
'x-1/2, y, -z-1/2'
'x, -y-1/2, z-1/2'
'-x-1/2, y-1/2, z'

loop_
_atom_site_label
_atom_site_type_symbol
_atom_site_fract_x
_atom_site_fract_y
_atom_site_fract_z
_atom_site_U_iso_or_equiv
_atom_site_adp_type
_atom_site_occupancy
_atom_site_site_symmetry_order
_atom_site_calc_flag
_atom_site_refinement_flags_posn
_atom_site_refinement_flags_adp
_atom_site_refinement_flags_occupancy
_atom_site_disorder_assembly
_atom_site_disorder_group
Fe1 Fe 0.44726(2) 0.52854(2) 0.21793(2) 0.01468(9) Uani 1 1 d . . . . .
Fe2 Fe 0.48677(2) 0.66966(2) 0.36373(2) 0.01933(10) Uani 1 1 d . . . . .
S1 S 0.50055(4) 0.50740(4) 0.35879(4) 0.01878(13) Uani 1 1 d . . . . .
S2 S 0.53059(4) 0.66238(5) 0.21189(4) 0.02154(14) Uani 1 1 d . . . . .
O1 O 0.29768(13) 0.72509(15) 0.39713(14) 0.0361(5) Uani 1 1 d . . . . .
O2 O 0.61313(16) 0.76164(17) 0.48318(14) 0.0466(6) Uani 1 1 d . . . . .
O3 O 0.58465(13) 0.41349(15) 0.14111(14) 0.0389(5) Uani 1 1 d . . . . .
N1 N 0.32748(13) 0.45980(13) 0.25384(13) 0.0167(4) Uani 1 1 d . . . . .
N2 N 0.35350(13) 0.58660(15) 0.13078(13) 0.0191(4) Uani 1 1 d . . . . .
N3 N 0.37600(15) 0.70080(15) 0.37911(14) 0.0233(5) Uani 1 1 d . . . . .
N4 N 0.56855(15) 0.71869(16) 0.42847(14) 0.0258(5) Uani 1 1 d . . . . .
N5 N 0.51461(14) 0.45203(15) 0.15938(14) 0.0204(4) Uani 1 1 d . . . . .
C1 C 0.39208(18) 0.46117(18) 0.40956(16) 0.0239(5) Uani 1 1 d . . . . .
H1A H 0.4078 0.4203 0.4614 0.029 Uiso 1 1 calc R U . . .
H1B H 0.3530 0.5136 0.4319 0.029 Uiso 1 1 calc R U . . .
C2 C 0.33839(17) 0.40603(17) 0.33994(16) 0.0209(5) Uani 1 1 d . . . . .
H2A H 0.3719 0.3466 0.3275 0.025 Uiso 1 1 calc R U . . .
H2B H 0.2755 0.3903 0.3641 0.025 Uiso 1 1 calc R U . . .
C3 C 0.29798(17) 0.39168(18) 0.18228(17) 0.0235(5) Uani 1 1 d . . . . .
H3A H 0.2475 0.3512 0.2066 0.028 Uiso 1 1 calc R U . . .
H3B H 0.3520 0.3510 0.1670 0.028 Uiso 1 1 calc R U . . .
C4 C 0.26294(18) 0.4391(2) 0.09673(18) 0.0270(6) Uani 1 1 d . . . . .
H4A H 0.2560 0.3907 0.0493 0.032 Uiso 1 1 calc R U . . .
H4B H 0.1997 0.4651 0.1088 0.032 Uiso 1 1 calc R U . . .
C5 C 0.32448(18) 0.51714(19) 0.06012(16) 0.0266(6) Uani 1 1 d . . . . .
H5A H 0.3815 0.4892 0.0329 0.032 Uiso 1 1 calc R U . . .
H5B H 0.2900 0.5505 0.0118 0.032 Uiso 1 1 calc R U . . .
C6 C 0.25556(16) 0.53595(17) 0.26218(16) 0.0204(5) Uani 1 1 d . . . . .
H6A H 0.2596 0.5647 0.3229 0.025 Uiso 1 1 calc R U . . .
H6B H 0.1919 0.5090 0.2550 0.025 Uiso 1 1 calc R U . . .
C7 C 0.27197(16) 0.61170(19) 0.18957(17) 0.0231(5) Uani 1 1 d . . . . .
H7A H 0.2148 0.6182 0.1520 0.028 Uiso 1 1 calc R U . . .
H7B H 0.2841 0.6727 0.2192 0.028 Uiso 1 1 calc R U . . .
C8 C 0.39196(19) 0.67136(19) 0.08417(17) 0.0270(6) Uani 1 1 d . . . . .
H8A H 0.3395 0.7075 0.0575 0.032 Uiso 1 1 calc R U . . .
H8B H 0.4336 0.6511 0.0344 0.032 Uiso 1 1 calc R U . . .
C9 C 0.44629(18) 0.7339(2) 0.14738(18) 0.0274(6) Uani 1 1 d . . . . .
H9A H 0.4026 0.7658 0.1892 0.033 Uiso 1 1 calc R U . . .
H9B H 0.4803 0.7824 0.1125 0.033 Uiso 1 1 calc R U . . .

loop_
_atom_site_aniso_label
_atom_site_aniso_U_11
_atom_site_aniso_U_22
_atom_site_aniso_U_33
_atom_site_aniso_U_23
_atom_site_aniso_U_13
_atom_site_aniso_U_12
Fe1 0.01229(16) 0.01805(18) 0.01370(16) -0.00028(13) -0.00005(12) 0.00059(12)
Fe2 0.01902(18) 0.01930(19) 0.01967(18) -0.00111(14) -0.00087(13) -0.00055(14)
S1 0.0177(3) 0.0203(3) 0.0183(3) 0.0007(2) -0.0034(2) 0.0017(2)
S2 0.0184(3) 0.0244(3) 0.0218(3) 0.0031(2) -0.0002(2) -0.0043(2)
O1 0.0250(10) 0.0397(12) 0.0437(12) -0.0134(10) 0.0023(9) 0.0081(9)
O2 0.0553(14) 0.0558(15) 0.0287(11) 0.0006(10) -0.0102(10) -0.0314(12)
O3 0.0230(10) 0.0408(13) 0.0530(13) -0.0228(10) 0.0038(9) 0.0045(9)
N1 0.0151(9) 0.0159(10) 0.0190(9) 0.0013(8) 0.0002(7) 0.0001(8)
N2 0.0171(10) 0.0230(11) 0.0174(10) 0.0042(8) -0.0013(7) 0.0003(8)
N3 0.0249(11) 0.0217(11) 0.0235(11) -0.0044(9) 0.0001(9) 0.0010(9)
N4 0.0277(11) 0.0290(12) 0.0209(11) 0.0021(9) -0.0004(9) -0.0056(9)
N5 0.0189(10) 0.0224(11) 0.0200(10) -0.0048(8) 0.0012(8) -0.0006(8)
C1 0.0289(13) 0.0236(14) 0.0193(12) 0.0079(10) 0.0016(10) -0.0012(11)
C2 0.0224(12) 0.0185(13) 0.0217(12) 0.0069(10) 0.0004(9) -0.0010(10)
C3 0.0197(12) 0.0233(13) 0.0275(13) -0.0042(11) -0.0026(10) -0.0030(10)
C4 0.0217(13) 0.0326(15) 0.0268(13) -0.0062(11) -0.0069(10) -0.0005(11)
C5 0.0251(13) 0.0369(16) 0.0179(12) -0.0020(11) -0.0074(10) -0.0020(11)
C6 0.0145(11) 0.0207(13) 0.0260(12) 0.0018(10) 0.0033(9) 0.0021(9)
C7 0.0163(11) 0.0263(14) 0.0267(13) 0.0052(11) -0.0021(10) 0.0030(10)
C8 0.0288(14) 0.0315(15) 0.0209(12) 0.0116(11) -0.0034(10) -0.0047(11)
C9 0.0273(13) 0.0260(14) 0.0290(14) 0.0107(11) -0.0019(11) -0.0054(11)

loop_
_atom_type_symbol
_atom_type_description
_atom_type_scat_dispersion_real
_atom_type_scat_dispersion_imag
_atom_type_scat_source
C C 0.0033 0.0016 'International Tables Vol C Tables 4.2.6.8 and 6.1.1.4'
H H 0.0000 0.0000 'International Tables Vol C Tables 4.2.6.8 and 6.1.1.4'
N N 0.0061 0.0033 'International Tables Vol C Tables 4.2.6.8 and 6.1.1.4'
O O 0.0106 0.0060 'International Tables Vol C Tables 4.2.6.8 and 6.1.1.4'
S S 0.1246 0.1234 'International Tables Vol C Tables 4.2.6.8 and 6.1.1.4'
Fe Fe 0.3463 0.8444 'International Tables Vol C Tables 4.2.6.8 and 6.1.1.4'

loop_
_geom_angle_atom_site_label_1
_geom_angle_atom_site_label_2
_geom_angle_atom_site_label_3
_geom_angle
_geom_angle_site_symmetry_1
_geom_angle_site_symmetry_3
N5 Fe1 N2 108.00(10) . .
N5 Fe1 N1 107.33(10) . .
N2 Fe1 N1 79.18(8) . .
N5 Fe1 S1 101.47(8) . .
N2 Fe1 S1 150.28(6) . .
N1 Fe1 S1 88.59(6) . .
N5 Fe1 S2 103.17(8) . .
N2 Fe1 S2 88.59(7) . .
N1 Fe1 S2 149.33(6) . .
S1 Fe1 S2 88.43(3) . .
N3 Fe2 N4 118.37(11) . .
N3 Fe2 S1 110.63(8) . .
N4 Fe2 S1 112.20(8) . .
N3 Fe2 S2 113.52(7) . .
N4 Fe2 S2 112.78(8) . .
S1 Fe2 S2 84.43(2) . .
C1 S1 Fe1 98.33(8) . .
C1 S1 Fe2 105.85(9) . .
Fe1 S1 Fe2 82.35(2) . .
C9 S2 Fe1 98.43(9) . .
C9 S2 Fe2 107.52(10) . .
Fe1 S2 Fe2 81.87(2) . .
C6 N1 C2 111.84(18) . .
C6 N1 C3 109.69(18) . .
C2 N1 C3 107.48(19) . .
C6 N1 Fe1 104.18(14) . .
C2 N1 Fe1 112.47(14) . .
C3 N1 Fe1 111.21(14) . .
C8 N2 C7 111.1(2) . .
C8 N2 C5 108.19(19) . .
C7 N2 C5 110.57(19) . .
C8 N2 Fe1 112.45(15) . .
C7 N2 Fe1 103.72(14) . .
C5 N2 Fe1 110.82(15) . .
O1 N3 Fe2 174.8(2) . .
O2 N4 Fe2 167.5(2) . .
O3 N5 Fe1 154.74(19) . .
C2 C1 S1 109.46(17) . .
C2 C1 H1A 109.8 . .
S1 C1 H1A 109.8 . .
C2 C1 H1B 109.8 . .
S1 C1 H1B 109.8 . .
H1A C1 H1B 108.2 . .
N1 C2 C1 111.67(19) . .
N1 C2 H2A 109.3 . .
C1 C2 H2A 109.3 . .
N1 C2 H2B 109.3 . .
C1 C2 H2B 109.3 . .
H2A C2 H2B 107.9 . .
N1 C3 C4 113.2(2) . .
N1 C3 H3A 108.9 . .
C4 C3 H3A 108.9 . .
N1 C3 H3B 108.9 . .
C4 C3 H3B 108.9 . .
H3A C3 H3B 107.8 . .
C5 C4 C3 115.8(2) . .
C5 C4 H4A 108.3 . .
C3 C4 H4A 108.3 . .
C5 C4 H4B 108.3 . .
C3 C4 H4B 108.3 . .
H4A C4 H4B 107.4 . .
N2 C5 C4 113.2(2) . .
N2 C5 H5A 108.9 . .
C4 C5 H5A 108.9 . .
N2 C5 H5B 108.9 . .
C4 C5 H5B 108.9 . .
H5A C5 H5B 107.8 . .
N1 C6 C7 110.29(19) . .
N1 C6 H6A 109.6 . .
C7 C6 H6A 109.6 . .
N1 C6 H6B 109.6 . .
C7 C6 H6B 109.6 . .
H6A C6 H6B 108.1 . .
N2 C7 C6 110.88(19) . .
N2 C7 H7A 109.5 . .
C6 C7 H7A 109.5 . .
N2 C7 H7B 109.5 . .
C6 C7 H7B 109.5 . .
H7A C7 H7B 108.1 . .
N2 C8 C9 112.3(2) . .
N2 C8 H8A 109.2 . .
C9 C8 H8A 109.2 . .
N2 C8 H8B 109.1 . .
C9 C8 H8B 109.2 . .
H8A C8 H8B 107.9 . .
C8 C9 S2 109.24(19) . .
C8 C9 H9A 109.8 . .
S2 C9 H9A 109.8 . .
C8 C9 H9B 109.8 . .
S2 C9 H9B 109.8 . .
H9A C9 H9B 108.3 . .

loop_
_geom_bond_atom_site_label_1
_geom_bond_atom_site_label_2
_geom_bond_distance
_geom_bond_site_symmetry_2
Fe1 N5 1.692(2) .
Fe1 N2 2.034(2) .
Fe1 N1 2.038(2) .
Fe1 S1 2.2416(11) .
Fe1 S2 2.2495(11) .
Fe2 N3 1.654(2) .
Fe2 N4 1.663(2) .
Fe2 S1 2.3238(13) .
Fe2 S2 2.3377(12) .
S1 C1 1.840(3) .
S2 C9 1.843(3) .
O1 N3 1.198(3) .
O2 N4 1.198(3) .
O3 N5 1.171(3) .
N1 C6 1.498(3) .
N1 C2 1.497(3) .
N1 C3 1.498(3) .
N2 C8 1.496(3) .
N2 C7 1.495(3) .
N2 C5 1.500(3) .
C1 C2 1.506(3) .
C1 H1A 0.9900 .
C1 H1B 0.9900 .
C2 H2A 0.9900 .
C2 H2B 0.9900 .
C3 C4 1.521(4) .
C3 H3A 0.9900 .
C3 H3B 0.9900 .
C4 C5 1.517(4) .
C4 H4A 0.9900 .
C4 H4B 0.9900 .
C5 H5A 0.9900 .
C5 H5B 0.9900 .
C6 C7 1.543(3) .
C6 H6A 0.9900 .
C6 H6B 0.9900 .
C7 H7A 0.9900 .
C7 H7B 0.9900 .
C8 C9 1.507(4) .
C8 H8A 0.9900 .
C8 H8B 0.9900 .
C9 H9A 0.9900 .
C9 H9B 0.9900 .

loop_
_geom_torsion_atom_site_label_1
_geom_torsion_atom_site_label_2
_geom_torsion_atom_site_label_3
_geom_torsion_atom_site_label_4
_geom_torsion
_geom_torsion_site_symmetry_1
_geom_torsion_site_symmetry_2
_geom_torsion_site_symmetry_3
_geom_torsion_site_symmetry_4
N3 Fe2 N4 O2 5.0(10) . . . .
S1 Fe2 N4 O2 -125.7(10) . . . .
S2 Fe2 N4 O2 141.0(9) . . . .
N2 Fe1 N5 O3 143.0(5) . . . .
N1 Fe1 N5 O3 -133.1(5) . . . .
S1 Fe1 N5 O3 -40.9(5) . . . .
S2 Fe1 N5 O3 50.1(5) . . . .
Fe1 S1 C1 C2 32.36(18) . . . .
Fe2 S1 C1 C2 116.72(16) . . . .
C6 N1 C2 C1 -74.9(2) . . . .
C3 N1 C2 C1 164.7(2) . . . .
Fe1 N1 C2 C1 42.0(2) . . . .
S1 C1 C2 N1 -49.6(2) . . . .
C6 N1 C3 C4 45.1(3) . . . .
C2 N1 C3 C4 166.9(2) . . . .
Fe1 N1 C3 C4 -69.5(2) . . . .
N1 C3 C4 C5 47.8(3) . . . .
C8 N2 C5 C4 -165.8(2) . . . .
C7 N2 C5 C4 -43.9(3) . . . .
Fe1 N2 C5 C4 70.5(2) . . . .
C3 C4 C5 N2 -48.3(3) . . . .
C2 N1 C6 C7 158.3(2) . . . .
C3 N1 C6 C7 -82.6(2) . . . .
Fe1 N1 C6 C7 36.5(2) . . . .
C8 N2 C7 C6 -159.2(2) . . . .
C5 N2 C7 C6 80.6(2) . . . .
Fe1 N2 C7 C6 -38.2(2) . . . .
N1 C6 C7 N2 1.1(3) . . . .
C7 N2 C8 C9 73.7(3) . . . .
C5 N2 C8 C9 -164.7(2) . . . .
Fe1 N2 C8 C9 -42.0(3) . . . .
N2 C8 C9 S2 49.0(3) . . . .
Fe1 S2 C9 C8 -31.49(19) . . . .
Fe2 S2 C9 C8 -115.56(17) . . . .
